data_7036989
loop_
_publ_author_name
'Daneshmand, Pargol'
'Schaper, Frank'

_publ_section_title
;
 Exploring the reactivity of manganese(iii) complexes with
 diphenolate-diamino ligands in rac-lactide polymerization.
;
_journal_issue 47
_journal_name_full 'Dalton transactions (Cambridge, England : 2003)'
_journal_page_first 20449
_journal_page_last 20458
_journal_paper_doi 10.1039/c5dt03756e
_journal_volume 44
_journal_year 2015
_chemical_formula_moiety 'C38 H57 Mn N2 O4, C H4 O'
_chemical_formula_sum 'C39 H61 Mn N2 O5'
_chemical_formula_weight 692.83
_chemical_name_systematic
;
 ?
;
_space_group_crystal_system triclinic
_space_group_IT_number 2
_space_group_name_Hall '-P 1'
_space_group_name_H-M_alt 'P -1'
_symmetry_space_group_name_Hall '-P 1'
_symmetry_space_group_name_H-M 'P -1'
_atom_sites_solution_hydrogens mixed
_atom_sites_solution_primary direct
_audit_creation_date 2015-08-06
_audit_creation_method
;
Olex2 1.2
(compiled 2015.01.26 svn.r3150 for OlexSys, GUI svn.r4998)
;
_audit_update_record
;
2015-09-24 deposited with the CCDC.
2015-10-29 downloaded from the CCDC.
;
_cell_angle_alpha 104.320(5)
_cell_angle_beta 103.352(5)
_cell_angle_gamma 92.336(5)
_cell_formula_units_Z 2
_cell_length_a 10.5736(8)
_cell_length_b 12.2554(9)
_cell_length_c 16.4321(13)
_cell_measurement_reflns_used 8033
_cell_measurement_temperature 150(2)
_cell_measurement_theta_max 57.50
_cell_measurement_theta_min 3.26
_cell_volume 1996.6(3)
_computing_cell_refinement 'SAINT v8.34A (Bruker, 2013)'
_computing_data_collection 'APEX 2 (Bruker, 2014)'
_computing_data_reduction 'SAINT v8.34A (Bruker, 2013)'
_computing_molecular_graphics 'Olex2 (Dolomanov et al., 2009)'
_computing_publication_material 'Olex2 (Dolomanov et al., 2009)'
_computing_structure_refinement 'XL (Sheldrick, 2008)'
_computing_structure_solution 'XS (Sheldrick, 2008)'
_diffrn_ambient_temperature 150.15
_diffrn_detector 'CMOS Area detector'
_diffrn_detector_area_resol_mean 10.24
_diffrn_detector_type 'Bruker Photon 100 CMOS Detector'
_diffrn_measured_fraction_theta_full 0.997
_diffrn_measured_fraction_theta_max 0.992
_diffrn_measurement_device 'k-geometry diffractometer'
_diffrn_measurement_device_type 'Bruker Venture Metaljet'
_diffrn_measurement_method '\w and \f scans'
_diffrn_radiation_collimation 'Focusing mirrors'
_diffrn_radiation_monochromator 'Helios MX Mirror Optics'
_diffrn_radiation_probe x-ray
_diffrn_radiation_type GaK\a
_diffrn_radiation_wavelength 1.34139
_diffrn_reflns_av_R_equivalents 0.0785
_diffrn_reflns_av_unetI/netI 0.0866
_diffrn_reflns_laue_measured_fraction_full 0.997
_diffrn_reflns_laue_measured_fraction_max 0.992
_diffrn_reflns_limit_h_max 13
_diffrn_reflns_limit_h_min -13
_diffrn_reflns_limit_k_max 15
_diffrn_reflns_limit_k_min -15
_diffrn_reflns_limit_l_max 21
_diffrn_reflns_limit_l_min -21
_diffrn_reflns_number 33228
_diffrn_reflns_point_group_measured_fraction_full 0.997
_diffrn_reflns_point_group_measured_fraction_max 0.992
_diffrn_reflns_theta_full 53.594
_diffrn_reflns_theta_max 60.786
_diffrn_reflns_theta_min 3.255
_diffrn_source 'Metal Jet'
_diffrn_source_target Ga
_diffrn_source_type 'Gallium Liquid Metal Jet Source'
_exptl_absorpt_coefficient_mu 1.966
_exptl_absorpt_correction_T_max 0.7519
_exptl_absorpt_correction_T_min 0.5869
_exptl_absorpt_correction_type multi-scan
_exptl_absorpt_process_details
;
SADABS-2014/2 (Bruker,2014/2) was used for absorption correction.
wR2(int) was 0.1097 before and 0.0746 after correction.
The Ratio of minimum to maximum transmission is 0.7806.
The \l/2 correction factor is 0.00150.
;
_exptl_crystal_colour violet
_exptl_crystal_colour_primary violet
_exptl_crystal_density_diffrn 1.152
_exptl_crystal_description fragment
_exptl_crystal_F_000 748
_exptl_crystal_size_max 0.1
_exptl_crystal_size_mid 0.1
_exptl_crystal_size_min 0.08
_refine_diff_density_max 0.652
_refine_diff_density_min -0.532
_refine_diff_density_rms 0.069
_refine_ls_extinction_method none
_refine_ls_goodness_of_fit_ref 1.023
_refine_ls_hydrogen_treatment mixed
_refine_ls_matrix_type full
_refine_ls_number_parameters 474
_refine_ls_number_reflns 9145
_refine_ls_number_restraints 70
_refine_ls_restrained_S_all 1.033
_refine_ls_R_factor_all 0.1346
_refine_ls_R_factor_gt 0.0734
_refine_ls_shift/su_max 0.001
_refine_ls_shift/su_mean 0.000
_refine_ls_structure_factor_coef Fsqd
_refine_ls_weighting_details 'w=1/[\s^2^(Fo^2^)+(0.1131P)^2^+0.2842P] where P=(Fo^2^+2Fc^2^)/3'
_refine_ls_weighting_scheme calc
_refine_ls_wR_factor_gt 0.1817
_refine_ls_wR_factor_ref 0.2160
_reflns_Friedel_coverage 0.000
_reflns_number_gt 5223
_reflns_number_total 9145
_reflns_threshold_expression 'I > 2\s(I)'
_cod_data_source_file c5dt03756e2.cif
_cod_data_source_block parg32
_cod_depositor_comments
;
The following automatic conversions were performed:

'_diffrn_radiation_probe' value 'X-ray' changed to 'x-ray' according
to
/usr/data/users/saulius/crontab/automatic-downloads/rss-feeds/RSC/lib/dictionaries/cif_core.dic
dictionary named 'cif_core.dic' version 2.4.2 from 2011-04-26.

Automatic conversion script
Id: cif_fix_values 3271 2015-04-21 07:52:19Z andrius 

 Adding full bibliography for 7036988--7036991.cif.
;
_cod_database_code 7036989
_shelxl_version_number 2014-3
_shelx_space_group_comment
;
The symmetry employed for this shelxl refinement is uniquely defined
by the following loop, which should always be used as a source of
symmetry information in preference to the above space-group names.
They are only intended as comments.
;
_shelx_estimated_absorpt_t_max 0.859
_shelx_estimated_absorpt_t_min 0.828
_olex2_refinement_description
;
1. Fixed Uiso
 At 1.2 times of:
  All C(H) groups, All C(H,H) groups
 At 1.5 times of:
  All C(H,H,H) groups, All O(H) groups
2. Restrained distances
 O4-H4
 0.87 with sigma of 0.01
 C38-H4
 1.921934 with sigma of 0.02
 Mn1-H4
 2.882848 with sigma of 0.02
 C29A-C27 \\sim C30A-C27 \\sim C28A-C27 \\sim C28B-C27 \\sim C30B-C27 \\sim
C29B-C27
 with sigma of 0.01
 C29A-C30A \\sim C30A-C28A \\sim C28A-C29A \\sim C29B-C30B \\sim C30B-C28B
\\sim C28B-C29B
 with sigma of 0.02
3. Restrained planarity
 O3, O5, H5A, C39
 with sigma of 0.1
4. Uiso/Uaniso restraints and constraints
All non-hydrogen atoms have similar U: within 0.8A with sigma of 0.02 and sigma
for terminal atoms of 0.04
5. Rigid body (RIGU) restrains
 C27, C28A, C29A, C30A, C28B, C29B, C30B
 with sigma for 1-2 distances of 0.004 and sigma for 1-3 distances of 0.004
6. Others
 Sof(C28B)=Sof(H28D)=Sof(H28E)=Sof(H28F)=Sof(C29B)=Sof(H29D)=Sof(H29E)=
 Sof(H29F)=Sof(C30B)=Sof(H30D)=Sof(H30E)=Sof(H30F)=1-FVAR(1)
 Sof(C28A)=Sof(H28A)=Sof(H28B)=Sof(H28C)=Sof(C29A)=Sof(H29A)=Sof(H29B)=
 Sof(H29C)=Sof(C30A)=Sof(H30A)=Sof(H30B)=Sof(H30C)=FVAR(1)
7.a Secondary CH2 refined with riding coordinates:
 C7(H7A,H7B), C22(H22A,H22B), C31(H31A,H31B)
7.b Aromatic/amide H refined with riding coordinates:
 C3(H3), C5(H5), C18(H18), C20(H20), C33(H33), C34(H34), C35(H35), C36(H36)
7.c Idealised Me refined as rotating group:
 C9(H9A,H9B,H9C), C10(H10A,H10B,H10C), C11(H11A,H11B,H11C), C13(H13A,H13B,
 H13C), C14(H14A,H14B,H14C), C15(H15A,H15B,H15C), C24(H24A,H24B,H24C), C25(H25A,
 H25B,H25C), C26(H26A,H26B,H26C), C37(H37A,H37B,H37C), C38(H38A,H38B,H38C),
 C28A(H28A,H28B,H28C), C29A(H29A,H29B,H29C), C30A(H30A,H30B,H30C), C28B(H28D,
 H28E,H28F), C29B(H29D,H29E,H29F), C30B(H30D,H30E,H30F), C39(H39A,H39B,H39C)
7.d Idealised tetrahedral OH refined as rotating group:
 O5(H5A)
;
_olex2_submission_special_instructions 'No special instructions were received'

loop_
_space_group_symop_operation_xyz
'x, y, z'
'-x, -y, -z'

loop_
_atom_site_label
_atom_site_type_symbol
_atom_site_fract_x
_atom_site_fract_y
_atom_site_fract_z
_atom_site_U_iso_or_equiv
_atom_site_adp_type
_atom_site_occupancy
_atom_site_site_symmetry_order
_atom_site_calc_flag
_atom_site_refinement_flags_posn
_atom_site_refinement_flags_adp
_atom_site_refinement_flags_occupancy
_atom_site_disorder_assembly
_atom_site_disorder_group
Mn1 Mn 0.80606(5) 0.30070(4) 0.54671(3) 0.04276(19) Uani 1 1 d D U . . .
O1 O 0.8543(2) 0.3741(2) 0.66688(15) 0.0461(6) Uani 1 1 d . U . . .
O2 O 0.7551(2) 0.2373(2) 0.42581(15) 0.0492(6) Uani 1 1 d . U . . .
O3 O 0.9852(3) 0.2843(2) 0.55234(17) 0.0603(7) Uani 1 1 d . U . . .
O4 O 0.8186(3) 0.4792(2) 0.53005(18) 0.0636(8) Uani 1 1 d D U . . .
H4 H 0.800(4) 0.4938(19) 0.4790(9) 0.095 Uiso 1 1 d DR . . . .
N1 N 0.6045(3) 0.3109(2) 0.54415(17) 0.0384(6) Uani 1 1 d . U . . .
N2 N 0.7457(3) 0.1326(2) 0.57805(19) 0.0449(7) Uani 1 1 d . U . . .
C1 C 0.7906(3) 0.3574(3) 0.7254(2) 0.0392(8) Uani 1 1 d . U . . .
C2 C 0.8574(3) 0.3421(3) 0.8066(2) 0.0415(8) Uani 1 1 d . U . . .
C3 C 0.7824(3) 0.3214(3) 0.8604(2) 0.0434(8) Uani 1 1 d . U . . .
H3 H 0.8263 0.3098 0.9145 0.052 Uiso 1 1 calc R . . . .
C4 C 0.6457(3) 0.3163(3) 0.8410(2) 0.0383(8) Uani 1 1 d . U . . .
C5 C 0.5842(3) 0.3385(3) 0.7634(2) 0.0411(8) Uani 1 1 d . U . . .
H5 H 0.4920 0.3394 0.7489 0.049 Uiso 1 1 calc R . . . .
C6 C 0.6548(3) 0.3594(3) 0.7068(2) 0.0399(8) Uani 1 1 d . U . . .
C7 C 0.5916(4) 0.3920(3) 0.6256(2) 0.0457(9) Uani 1 1 d . U . . .
H7A H 0.4976 0.3973 0.6229 0.055 Uiso 1 1 calc R . . . .
H7B H 0.6313 0.4679 0.6287 0.055 Uiso 1 1 calc R . . . .
C8 C 1.0072(4) 0.3544(4) 0.8338(2) 0.0546(10) Uani 1 1 d . U . . .
C9 C 1.0581(4) 0.4737(5) 0.8360(3) 0.0778(15) Uani 1 1 d . U . . .
H9A H 1.0284 0.5290 0.8799 0.117 Uiso 1 1 calc GR . . . .
H9B H 1.0248 0.4875 0.7790 0.117 Uiso 1 1 calc GR . . . .
H9C H 1.1539 0.4810 0.8505 0.117 Uiso 1 1 calc GR . . . .
C10 C 1.0592(4) 0.3368(5) 0.9247(3) 0.0813(16) Uani 1 1 d . U . . .
H10A H 1.0268 0.2610 0.9252 0.122 Uiso 1 1 calc GR . . . .
H10B H 1.0289 0.3938 0.9674 0.122 Uiso 1 1 calc GR . . . .
H10C H 1.1550 0.3446 0.9395 0.122 Uiso 1 1 calc GR . . . .
C11 C 1.0612(4) 0.2656(4) 0.7704(3) 0.0676(13) Uani 1 1 d . U . . .
H11A H 1.0292 0.2735 0.7115 0.101 Uiso 1 1 calc GR . . . .
H11B H 1.0320 0.1896 0.7724 0.101 Uiso 1 1 calc GR . . . .
H11C H 1.1569 0.2769 0.7870 0.101 Uiso 1 1 calc GR . . . .
C12 C 0.5739(3) 0.2887(3) 0.9053(2) 0.0461(9) Uani 1 1 d . U . . .
C13 C 0.5985(4) 0.1683(4) 0.9141(3) 0.0660(12) Uani 1 1 d . U . . .
H13A H 0.6923 0.1653 0.9363 0.099 Uiso 1 1 calc GR . . . .
H13B H 0.5676 0.1136 0.8572 0.099 Uiso 1 1 calc GR . . . .
H13C H 0.5513 0.1495 0.9544 0.099 Uiso 1 1 calc GR . . . .
C14 C 0.6247(4) 0.3737(5) 0.9944(3) 0.0713(13) Uani 1 1 d . U . . .
H14A H 0.6131 0.4507 0.9888 0.107 Uiso 1 1 calc GR . . . .
H14B H 0.7176 0.3675 1.0167 0.107 Uiso 1 1 calc GR . . . .
H14C H 0.5757 0.3572 1.0346 0.107 Uiso 1 1 calc GR . . . .
C15 C 0.4267(4) 0.2917(4) 0.8758(3) 0.0577(10) Uani 1 1 d . U . . .
H15A H 0.3929 0.2379 0.8188 0.087 Uiso 1 1 calc GR . . . .
H15B H 0.4083 0.3682 0.8718 0.087 Uiso 1 1 calc GR . . . .
H15C H 0.3845 0.2710 0.9178 0.087 Uiso 1 1 calc GR . . . .
C16 C 0.6476(3) 0.2340(3) 0.3632(2) 0.0414(8) Uani 1 1 d . U . . .
C17 C 0.6413(3) 0.1739(3) 0.2765(2) 0.0413(8) Uani 1 1 d . U . . .
C18 C 0.5283(4) 0.1753(3) 0.2130(2) 0.0452(8) Uani 1 1 d . U . . .
H18 H 0.5251 0.1365 0.1547 0.054 Uiso 1 1 calc R . . . .
C19 C 0.4205(3) 0.2294(3) 0.2292(2) 0.0423(8) Uani 1 1 d . U . . .
C20 C 0.4280(4) 0.2838(3) 0.3149(2) 0.0420(8) Uani 1 1 d . U . . .
H20 H 0.3553 0.3204 0.3288 0.050 Uiso 1 1 calc R . . . .
C21 C 0.5380(3) 0.2872(3) 0.3818(2) 0.0402(8) Uani 1 1 d . U . . .
C22 C 0.5386(4) 0.3571(3) 0.4705(2) 0.0436(8) Uani 1 1 d . U . . .
H22A H 0.4470 0.3660 0.4733 0.052 Uiso 1 1 calc R . . . .
H22B H 0.5824 0.4334 0.4788 0.052 Uiso 1 1 calc R . . . .
C23 C 0.7553(4) 0.1097(4) 0.2534(2) 0.0531(10) Uani 1 1 d . U . . .
C24 C 0.7770(4) 0.0170(4) 0.3014(3) 0.0638(11) Uani 1 1 d . U . . .
H24A H 0.6997 -0.0386 0.2813 0.096 Uiso 1 1 calc GR . . . .
H24B H 0.7920 0.0509 0.3639 0.096 Uiso 1 1 calc GR . . . .
H24C H 0.8534 -0.0208 0.2897 0.096 Uiso 1 1 calc GR . . . .
C25 C 0.8793(4) 0.1932(4) 0.2778(3) 0.0719(13) Uani 1 1 d . U . . .
H25A H 0.8989 0.2323 0.3397 0.108 Uiso 1 1 calc GR . . . .
H25B H 0.8651 0.2488 0.2437 0.108 Uiso 1 1 calc GR . . . .
H25C H 0.9529 0.1515 0.2656 0.108 Uiso 1 1 calc GR . . . .
C26 C 0.7287(4) 0.0514(4) 0.1559(3) 0.0710(13) Uani 1 1 d . U . . .
H26A H 0.7157 0.1086 0.1231 0.107 Uiso 1 1 calc GR . . . .
H26B H 0.6500 -0.0024 0.1381 0.107 Uiso 1 1 calc GR . . . .
H26C H 0.8034 0.0110 0.1444 0.107 Uiso 1 1 calc GR . . . .
C27 C 0.3007(4) 0.2325(3) 0.1562(2) 0.0509(9) Uani 1 1 d D U . . .
C31 C 0.5364(3) 0.1984(3) 0.5342(2) 0.0418(8) Uani 1 1 d . U . . .
H31A H 0.5103 0.1571 0.4720 0.050 Uiso 1 1 calc R . . . .
H31B H 0.4559 0.2088 0.5551 0.050 Uiso 1 1 calc R . . . .
C32 C 0.6216(3) 0.1284(3) 0.5841(2) 0.0385(8) Uani 1 1 d . U . . .
C33 C 0.5733(4) 0.0619(3) 0.6286(2) 0.0471(9) Uani 1 1 d . U . . .
H33 H 0.4848 0.0616 0.6321 0.057 Uiso 1 1 calc R . . . .
C34 C 0.6569(4) -0.0051(3) 0.6684(2) 0.0529(10) Uani 1 1 d . U . . .
H34 H 0.6270 -0.0511 0.7004 0.064 Uiso 1 1 calc R . . . .
C35 C 0.7826(4) -0.0034(3) 0.6606(3) 0.0590(11) Uani 1 1 d . U . . .
H35 H 0.8404 -0.0505 0.6854 0.071 Uiso 1 1 calc R . . . .
C36 C 0.8253(4) 0.0668(3) 0.6166(3) 0.0530(10) Uani 1 1 d . U . . .
H36 H 0.9138 0.0690 0.6133 0.064 Uiso 1 1 calc R . . . .
C37 C 1.0355(5) 0.1867(4) 0.5108(3) 0.0821(15) Uani 1 1 d . U . . .
H37A H 1.0894 0.1551 0.5547 0.123 Uiso 1 1 calc GR . . . .
H37B H 1.0890 0.2070 0.4743 0.123 Uiso 1 1 calc GR . . . .
H37C H 0.9631 0.1303 0.4747 0.123 Uiso 1 1 calc GR . . . .
C38 C 0.9004(5) 0.5728(4) 0.5933(3) 0.0783(14) Uani 1 1 d D U . . .
H38A H 0.9748 0.5928 0.5718 0.117 Uiso 1 1 calc GR . . . .
H38B H 0.9323 0.5516 0.6476 0.117 Uiso 1 1 calc GR . . . .
H38C H 0.8499 0.6380 0.6037 0.117 Uiso 1 1 calc GR . . . .
C28A C 0.3461(16) 0.3046(15) 0.1027(11) 0.092(6) Uani 0.303(8) 1 d D U P A 1
H28A H 0.2785 0.2967 0.0490 0.138 Uiso 0.303(8) 1 calc GR . P A 1
H28B H 0.4270 0.2793 0.0886 0.138 Uiso 0.303(8) 1 calc GR . P A 1
H28C H 0.3620 0.3842 0.1362 0.138 Uiso 0.303(8) 1 calc GR . P A 1
C29A C 0.1905(10) 0.2924(13) 0.1913(7) 0.061(4) Uani 0.303(8) 1 d D U P A 1
H29A H 0.2137 0.3746 0.2084 0.092 Uiso 0.303(8) 1 calc GR . P A 1
H29B H 0.1797 0.2673 0.2417 0.092 Uiso 0.303(8) 1 calc GR . P A 1
H29C H 0.1086 0.2733 0.1459 0.092 Uiso 0.303(8) 1 calc GR . P A 1
C30A C 0.2446(14) 0.1150(8) 0.1016(10) 0.078(5) Uani 0.303(8) 1 d D U P A 1
H30A H 0.1679 0.1198 0.0564 0.117 Uiso 0.303(8) 1 calc GR . P A 1
H30B H 0.2189 0.0707 0.1384 0.117 Uiso 0.303(8) 1 calc GR . P A 1
H30C H 0.3107 0.0780 0.0745 0.117 Uiso 0.303(8) 1 calc GR . P A 1
C28B C 0.2940(9) 0.3525(5) 0.1487(5) 0.090(3) Uani 0.697(8) 1 d D U P A 2
H28D H 0.3739 0.3784 0.1354 0.135 Uiso 0.697(8) 1 calc GR . P A 2
H28E H 0.2855 0.4018 0.2037 0.135 Uiso 0.697(8) 1 calc GR . P A 2
H28F H 0.2181 0.3553 0.1022 0.135 Uiso 0.697(8) 1 calc GR . P A 2
C29B C 0.1786(6) 0.1846(8) 0.1743(4) 0.085(3) Uani 0.697(8) 1 d D U P A 2
H29D H 0.1690 0.2285 0.2307 0.127 Uiso 0.697(8) 1 calc GR . P A 2
H29E H 0.1860 0.1054 0.1750 0.127 Uiso 0.697(8) 1 calc GR . P A 2
H29F H 0.1020 0.1890 0.1288 0.127 Uiso 0.697(8) 1 calc GR . P A 2
C30B C 0.3096(6) 0.1572(6) 0.0674(3) 0.0613(19) Uani 0.697(8) 1 d D U P A 2
H30D H 0.2279 0.1548 0.0240 0.092 Uiso 0.697(8) 1 calc GR . P A 2
H30E H 0.3243 0.0804 0.0723 0.092 Uiso 0.697(8) 1 calc GR . P A 2
H30F H 0.3825 0.1887 0.0498 0.092 Uiso 0.697(8) 1 calc GR . P A 2
O5 O 1.2040(5) 0.4342(4) 0.6007(3) 0.1178(16) Uani 1 1 d . U . . .
H5A H 1.1372 0.3928 0.5982 0.177 Uiso 1 1 calc GR . . . .
C39 C 1.2597(5) 0.4916(5) 0.6853(3) 0.0820(15) Uani 1 1 d . U . . .
H39A H 1.3418 0.5348 0.6888 0.123 Uiso 1 1 calc GR . . . .
H39B H 1.2775 0.4374 0.7205 0.123 Uiso 1 1 calc GR . . . .
H39C H 1.1998 0.5435 0.7070 0.123 Uiso 1 1 calc GR . . . .

loop_
_atom_site_aniso_label
_atom_site_aniso_U_11
_atom_site_aniso_U_22
_atom_site_aniso_U_33
_atom_site_aniso_U_23
_atom_site_aniso_U_13
_atom_site_aniso_U_12
Mn1 0.0515(4) 0.0379(3) 0.0374(3) 0.0125(2) 0.0049(2) 0.0071(2)
O1 0.0462(14) 0.0493(14) 0.0403(13) 0.0117(11) 0.0078(11) -0.0038(11)
O2 0.0503(15) 0.0509(15) 0.0404(13) 0.0062(11) 0.0041(11) 0.0149(12)
O3 0.0685(19) 0.0615(18) 0.0528(16) 0.0155(14) 0.0179(14) 0.0113(14)
O4 0.087(2) 0.0451(15) 0.0580(17) 0.0198(13) 0.0126(16) -0.0042(14)
N1 0.0510(17) 0.0307(14) 0.0324(14) 0.0108(11) 0.0039(12) 0.0126(12)
N2 0.0503(18) 0.0384(16) 0.0467(17) 0.0167(13) 0.0065(13) 0.0122(13)
C1 0.0412(19) 0.0347(17) 0.0382(18) 0.0058(14) 0.0070(14) 0.0043(14)
C2 0.0317(18) 0.050(2) 0.0390(18) 0.0112(16) 0.0018(14) 0.0048(15)
C3 0.0395(19) 0.052(2) 0.0364(18) 0.0130(16) 0.0026(14) 0.0087(16)
C4 0.0348(18) 0.0375(18) 0.0392(18) 0.0071(14) 0.0052(14) 0.0058(14)
C5 0.0361(18) 0.0405(18) 0.0409(18) 0.0052(15) 0.0031(14) 0.0111(15)
C6 0.047(2) 0.0329(17) 0.0355(17) 0.0084(14) 0.0005(15) 0.0124(14)
C7 0.057(2) 0.0378(19) 0.0385(18) 0.0091(15) 0.0040(16) 0.0194(16)
C8 0.037(2) 0.089(3) 0.0331(18) 0.0102(19) 0.0054(15) 0.007(2)
C9 0.052(3) 0.109(4) 0.058(3) 0.004(3) 0.009(2) -0.025(3)
C10 0.037(2) 0.157(5) 0.046(2) 0.027(3) 0.0007(18) 0.018(3)
C11 0.037(2) 0.106(4) 0.057(2) 0.017(2) 0.0063(18) 0.021(2)
C12 0.0374(19) 0.053(2) 0.0427(19) 0.0088(16) 0.0052(15) 0.0034(16)
C13 0.059(3) 0.074(3) 0.073(3) 0.035(2) 0.016(2) 0.009(2)
C14 0.052(3) 0.107(4) 0.043(2) -0.001(2) 0.0117(19) -0.001(2)
C15 0.044(2) 0.074(3) 0.054(2) 0.013(2) 0.0140(18) 0.0050(19)
C16 0.048(2) 0.0363(18) 0.0390(18) 0.0139(15) 0.0044(15) 0.0061(15)
C17 0.045(2) 0.0409(19) 0.0390(18) 0.0125(15) 0.0108(15) 0.0034(15)
C18 0.051(2) 0.050(2) 0.0364(18) 0.0145(16) 0.0108(16) 0.0064(17)
C19 0.050(2) 0.0422(19) 0.0372(18) 0.0196(15) 0.0066(15) 0.0049(16)
C20 0.052(2) 0.0376(18) 0.0407(19) 0.0200(15) 0.0089(15) 0.0130(15)
C21 0.053(2) 0.0329(17) 0.0382(18) 0.0183(14) 0.0075(15) 0.0104(15)
C22 0.054(2) 0.0365(18) 0.0411(19) 0.0166(15) 0.0044(16) 0.0170(16)
C23 0.042(2) 0.064(2) 0.047(2) 0.0043(19) 0.0093(16) 0.0047(18)
C24 0.064(3) 0.058(3) 0.064(3) 0.008(2) 0.011(2) 0.023(2)
C25 0.054(3) 0.084(3) 0.071(3) 0.008(3) 0.016(2) -0.003(2)
C26 0.055(3) 0.093(3) 0.053(2) -0.004(2) 0.014(2) 0.014(2)
C27 0.056(2) 0.061(2) 0.0374(18) 0.0200(16) 0.0059(16) 0.0171(18)
C31 0.049(2) 0.0355(18) 0.0403(18) 0.0138(15) 0.0049(15) 0.0093(15)
C32 0.047(2) 0.0293(16) 0.0352(17) 0.0078(14) 0.0028(14) 0.0065(14)
C33 0.054(2) 0.0392(19) 0.046(2) 0.0154(16) 0.0043(17) 0.0036(16)
C34 0.070(3) 0.0366(19) 0.049(2) 0.0183(17) 0.0020(19) 0.0008(18)
C35 0.067(3) 0.042(2) 0.066(3) 0.024(2) 0.002(2) 0.0161(19)
C36 0.054(2) 0.049(2) 0.057(2) 0.0224(19) 0.0053(18) 0.0182(18)
C37 0.084(4) 0.079(3) 0.079(3) 0.020(3) 0.011(3) 0.021(3)
C38 0.110(4) 0.047(2) 0.070(3) 0.010(2) 0.017(3) -0.016(3)
C28A 0.081(10) 0.129(12) 0.088(11) 0.071(10) 0.015(8) 0.029(9)
C29A 0.043(6) 0.090(10) 0.042(6) 0.018(6) -0.009(5) 0.017(6)
C30A 0.062(9) 0.086(7) 0.065(9) 0.007(6) -0.011(7) 0.014(6)
C28B 0.123(7) 0.059(4) 0.066(5) 0.022(3) -0.027(4) 0.025(4)
C29B 0.063(4) 0.135(7) 0.055(4) 0.037(5) 0.001(3) 0.007(4)
C30B 0.062(4) 0.074(4) 0.042(3) 0.017(3) 0.000(3) 0.014(3)
O5 0.163(4) 0.108(3) 0.080(3) 0.044(2) 0.011(3) -0.032(3)
C39 0.071(3) 0.096(4) 0.087(4) 0.044(3) 0.011(3) 0.020(3)

loop_
_atom_type_symbol
_atom_type_description
_atom_type_scat_dispersion_real
_atom_type_scat_dispersion_imag
_atom_type_scat_source
C C 0.0150 0.0070 'International Tables Vol C Tables 4.2.6.8 and 6.1.1.4'
H H 0.0000 0.0000 'International Tables Vol C Tables 4.2.6.8 and 6.1.1.4'
Mn Mn -0.0150 2.2630 'International Tables Vol C Tables 4.2.6.8 and 6.1.1.4'
N N 0.0250 0.0140 'International Tables Vol C Tables 4.2.6.8 and 6.1.1.4'
O O 0.0410 0.0250 'International Tables Vol C Tables 4.2.6.8 and 6.1.1.4'

loop_
_geom_angle_atom_site_label_1
_geom_angle_atom_site_label_2
_geom_angle_atom_site_label_3
_geom_angle
O1 Mn1 O3 88.30(11)
O1 Mn1 O4 84.55(10)
O1 Mn1 N1 90.81(10)
O1 Mn1 N2 89.66(10)
O2 Mn1 O1 176.06(10)
O2 Mn1 O3 93.09(11)
O2 Mn1 O4 91.67(11)
O2 Mn1 N1 88.01(10)
O2 Mn1 N2 93.73(11)
O3 Mn1 O4 94.37(12)
O3 Mn1 N1 176.50(11)
O3 Mn1 N2 99.49(11)
O4 Mn1 N2 164.82(11)
N1 Mn1 O4 88.91(11)
N1 Mn1 N2 77.12(10)
C1 O1 Mn1 125.5(2)
C16 O2 Mn1 135.1(2)
C37 O3 Mn1 125.7(3)
Mn1 O4 H4 123.0(15)
C38 O4 Mn1 123.4(3)
C38 O4 H4 109.6(15)
C7 N1 Mn1 109.7(2)
C7 N1 C22 106.7(2)
C22 N1 Mn1 110.1(2)
C31 N1 Mn1 111.43(19)
C31 N1 C7 109.9(3)
C31 N1 C22 108.9(3)
C32 N2 Mn1 110.7(2)
C32 N2 C36 117.7(3)
C36 N2 Mn1 127.4(3)
O1 C1 C2 122.0(3)
O1 C1 C6 118.9(3)
C6 C1 C2 119.1(3)
C1 C2 C8 120.5(3)
C3 C2 C1 117.3(3)
C3 C2 C8 122.2(3)
C2 C3 H3 117.8
C2 C3 C4 124.5(3)
C4 C3 H3 117.8
C3 C4 C12 119.2(3)
C5 C4 C3 116.7(3)
C5 C4 C12 124.1(3)
C4 C5 H5 119.4
C6 C5 C4 121.1(3)
C6 C5 H5 119.4
C1 C6 C7 116.8(3)
C5 C6 C1 121.1(3)
C5 C6 C7 122.0(3)
N1 C7 C6 113.8(3)
N1 C7 H7A 108.8
N1 C7 H7B 108.8
C6 C7 H7A 108.8
C6 C7 H7B 108.8
H7A C7 H7B 107.7
C2 C8 C10 111.9(3)
C2 C8 C11 110.4(3)
C9 C8 C2 109.0(3)
C9 C8 C10 107.9(4)
C9 C8 C11 110.5(4)
C11 C8 C10 107.1(4)
C8 C9 H9A 109.5
C8 C9 H9B 109.5
C8 C9 H9C 109.5
H9A C9 H9B 109.5
H9A C9 H9C 109.5
H9B C9 H9C 109.5
C8 C10 H10A 109.5
C8 C10 H10B 109.5
C8 C10 H10C 109.5
H10A C10 H10B 109.5
H10A C10 H10C 109.5
H10B C10 H10C 109.5
C8 C11 H11A 109.5
C8 C11 H11B 109.5
C8 C11 H11C 109.5
H11A C11 H11B 109.5
H11A C11 H11C 109.5
H11B C11 H11C 109.5
C4 C12 C13 109.1(3)
C4 C12 C14 110.0(3)
C14 C12 C13 109.0(3)
C15 C12 C4 112.2(3)
C15 C12 C13 107.8(3)
C15 C12 C14 108.5(3)
C12 C13 H13A 109.5
C12 C13 H13B 109.5
C12 C13 H13C 109.5
H13A C13 H13B 109.5
H13A C13 H13C 109.5
H13B C13 H13C 109.5
C12 C14 H14A 109.5
C12 C14 H14B 109.5
C12 C14 H14C 109.5
H14A C14 H14B 109.5
H14A C14 H14C 109.5
H14B C14 H14C 109.5
C12 C15 H15A 109.5
C12 C15 H15B 109.5
C12 C15 H15C 109.5
H15A C15 H15B 109.5
H15A C15 H15C 109.5
H15B C15 H15C 109.5
O2 C16 C17 119.9(3)
O2 C16 C21 121.3(3)
C21 C16 C17 118.7(3)
C16 C17 C23 120.9(3)
C18 C17 C16 117.8(3)
C18 C17 C23 121.3(3)
C17 C18 H18 117.8
C19 C18 C17 124.5(3)
C19 C18 H18 117.8
C18 C19 C27 122.3(3)
C20 C19 C18 116.2(3)
C20 C19 C27 121.5(3)
C19 C20 H20 118.7
C19 C20 C21 122.7(3)
C21 C20 H20 118.7
C16 C21 C22 122.3(3)
C20 C21 C16 120.0(3)
C20 C21 C22 117.5(3)
N1 C22 H22A 108.4
N1 C22 H22B 108.4
C21 C22 N1 115.7(3)
C21 C22 H22A 108.4
C21 C22 H22B 108.4
H22A C22 H22B 107.4
C17 C23 C25 109.6(3)
C17 C23 C26 112.4(3)
C24 C23 C17 109.5(3)
C24 C23 C25 110.9(3)
C24 C23 C26 107.2(3)
C26 C23 C25 107.3(3)
C23 C24 H24A 109.5
C23 C24 H24B 109.5
C23 C24 H24C 109.5
H24A C24 H24B 109.5
H24A C24 H24C 109.5
H24B C24 H24C 109.5
C23 C25 H25A 109.5
C23 C25 H25B 109.5
C23 C25 H25C 109.5
H25A C25 H25B 109.5
H25A C25 H25C 109.5
H25B C25 H25C 109.5
C23 C26 H26A 109.5
C23 C26 H26B 109.5
C23 C26 H26C 109.5
H26A C26 H26B 109.5
H26A C26 H26C 109.5
H26B C26 H26C 109.5
C19 C27 C29A 112.4(5)
C19 C27 C30B 111.8(3)
C28A C27 C19 106.6(7)
C28A C27 C29A 106.2(7)
C30A C27 C19 111.5(6)
C30A C27 C28A 111.9(8)
C30A C27 C29A 108.2(7)
C28B C27 C19 108.9(4)
C28B C27 C29B 112.9(5)
C28B C27 C30B 107.8(4)
C29B C27 C19 109.5(3)
C29B C27 C30B 106.0(4)
N1 C31 H31A 109.2
N1 C31 H31B 109.2
N1 C31 C32 112.0(3)
H31A C31 H31B 107.9
C32 C31 H31A 109.2
C32 C31 H31B 109.2
N2 C32 C31 114.6(3)
N2 C32 C33 123.0(3)
C33 C32 C31 122.3(3)
C32 C33 H33 120.7
C32 C33 C34 118.5(4)
C34 C33 H33 120.7
C33 C34 H34 120.6
C35 C34 C33 118.7(4)
C35 C34 H34 120.6
C34 C35 H35 120.1
C34 C35 C36 119.7(3)
C36 C35 H35 120.1
N2 C36 C35 122.3(4)
N2 C36 H36 118.9
C35 C36 H36 118.9
O3 C37 H37A 109.5
O3 C37 H37B 109.5
O3 C37 H37C 109.5
H37A C37 H37B 109.5
H37A C37 H37C 109.5
H37B C37 H37C 109.5
O4 C38 H38A 109.5
O4 C38 H38B 109.5
O4 C38 H38C 109.5
H38A C38 H38B 109.5
H38A C38 H38C 109.5
H38B C38 H38C 109.5
C27 C28A H28A 109.5
C27 C28A H28B 109.5
C27 C28A H28C 109.5
H28A C28A H28B 109.5
H28A C28A H28C 109.5
H28B C28A H28C 109.5
C27 C29A H29A 109.5
C27 C29A H29B 109.5
C27 C29A H29C 109.5
H29A C29A H29B 109.5
H29A C29A H29C 109.5
H29B C29A H29C 109.5
C27 C30A H30A 109.5
C27 C30A H30B 109.5
C27 C30A H30C 109.5
H30A C30A H30B 109.5
H30A C30A H30C 109.5
H30B C30A H30C 109.5
C27 C28B H28D 109.5
C27 C28B H28E 109.5
C27 C28B H28F 109.5
H28D C28B H28E 109.5
H28D C28B H28F 109.5
H28E C28B H28F 109.5
C27 C29B H29D 109.5
C27 C29B H29E 109.5
C27 C29B H29F 109.5
H29D C29B H29E 109.5
H29D C29B H29F 109.5
H29E C29B H29F 109.5
C27 C30B H30D 109.5
C27 C30B H30E 109.5
C27 C30B H30F 109.5
H30D C30B H30E 109.5
H30D C30B H30F 109.5
H30E C30B H30F 109.5
C39 O5 H5A 109.5
O5 C39 H39A 109.5
O5 C39 H39B 109.5
O5 C39 H39C 109.5
H39A C39 H39B 109.5
H39A C39 H39C 109.5
H39B C39 H39C 109.5

loop_
_geom_bond_atom_site_label_1
_geom_bond_atom_site_label_2
_geom_bond_distance
Mn1 O1 1.894(2)
Mn1 O2 1.884(2)
Mn1 O3 1.896(3)
Mn1 O4 2.273(3)
Mn1 N1 2.132(3)
Mn1 N2 2.342(3)
O1 C1 1.343(4)
O2 C16 1.337(4)
O3 C37 1.412(5)
O4 H4 0.880(9)
O4 C38 1.435(5)
N1 C7 1.494(4)
N1 C22 1.501(4)
N1 C31 1.484(4)
N2 C32 1.339(5)
N2 C36 1.350(4)
C1 C2 1.420(4)
C1 C6 1.399(5)
C2 C3 1.376(5)
C2 C8 1.534(5)
C3 H3 0.9500
C3 C4 1.401(5)
C4 C5 1.387(4)
C4 C12 1.528(5)
C5 H5 0.9500
C5 C6 1.382(5)
C6 C7 1.505(4)
C7 H7A 0.9900
C7 H7B 0.9900
C8 C9 1.526(7)
C8 C10 1.540(5)
C8 C11 1.536(6)
C9 H9A 0.9800
C9 H9B 0.9800
C9 H9C 0.9800
C10 H10A 0.9800
C10 H10B 0.9800
C10 H10C 0.9800
C11 H11A 0.9800
C11 H11B 0.9800
C11 H11C 0.9800
C12 C13 1.545(6)
C12 C14 1.535(5)
C12 C15 1.524(5)
C13 H13A 0.9800
C13 H13B 0.9800
C13 H13C 0.9800
C14 H14A 0.9800
C14 H14B 0.9800
C14 H14C 0.9800
C15 H15A 0.9800
C15 H15B 0.9800
C15 H15C 0.9800
C16 C17 1.419(5)
C16 C21 1.410(5)
C17 C18 1.397(5)
C17 C23 1.535(5)
C18 H18 0.9500
C18 C19 1.388(5)
C19 C20 1.383(5)
C19 C27 1.540(5)
C20 H20 0.9500
C20 C21 1.395(5)
C21 C22 1.495(5)
C22 H22A 0.9900
C22 H22B 0.9900
C23 C24 1.532(6)
C23 C25 1.540(6)
C23 C26 1.538(5)
C24 H24A 0.9800
C24 H24B 0.9800
C24 H24C 0.9800
C25 H25A 0.9800
C25 H25B 0.9800
C25 H25C 0.9800
C26 H26A 0.9800
C26 H26B 0.9800
C26 H26C 0.9800
C27 C28A 1.526(7)
C27 C29A 1.548(7)
C27 C30A 1.509(7)
C27 C28B 1.509(5)
C27 C29B 1.517(6)
C27 C30B 1.547(5)
C31 H31A 0.9900
C31 H31B 0.9900
C31 C32 1.513(4)
C32 C33 1.377(5)
C33 H33 0.9500
C33 C34 1.393(5)
C34 H34 0.9500
C34 C35 1.364(6)
C35 H35 0.9500
C35 C36 1.375(6)
C36 H36 0.9500
C37 H37A 0.9800
C37 H37B 0.9800
C37 H37C 0.9800
C38 H38A 0.9800
C38 H38B 0.9800
C38 H38C 0.9800
C28A H28A 0.9800
C28A H28B 0.9800
C28A H28C 0.9800
C29A H29A 0.9800
C29A H29B 0.9800
C29A H29C 0.9800
C30A H30A 0.9800
C30A H30B 0.9800
C30A H30C 0.9800
C28B H28D 0.9800
C28B H28E 0.9800
C28B H28F 0.9800
C29B H29D 0.9800
C29B H29E 0.9800
C29B H29F 0.9800
C30B H30D 0.9800
C30B H30E 0.9800
C30B H30F 0.9800
O5 H5A 0.8400
O5 C39 1.370(6)
C39 H39A 0.9800
C39 H39B 0.9800
C39 H39C 0.9800

loop_
_geom_torsion_atom_site_label_1
_geom_torsion_atom_site_label_2
_geom_torsion_atom_site_label_3
_geom_torsion_atom_site_label_4
_geom_torsion
Mn1 O1 C1 C2 134.2(3)
Mn1 O1 C1 C6 -48.2(4)
Mn1 O2 C16 C17 -178.1(2)
Mn1 O2 C16 C21 0.5(5)
Mn1 N1 C7 C6 -59.8(3)
Mn1 N1 C22 C21 62.1(3)
Mn1 N1 C31 C32 37.6(3)
Mn1 N2 C32 C31 25.1(3)
Mn1 N2 C32 C33 -157.8(3)
Mn1 N2 C36 C35 155.2(3)
O1 Mn1 O3 C37 138.2(3)
O1 C1 C2 C3 -177.7(3)
O1 C1 C2 C8 5.4(5)
O1 C1 C6 C5 177.6(3)
O1 C1 C6 C7 -6.0(4)
O2 Mn1 O3 C37 -45.5(3)
O2 C16 C17 C18 -178.4(3)
O2 C16 C17 C23 1.6(5)
O2 C16 C21 C20 179.0(3)
O2 C16 C21 C22 4.5(5)
O3 Mn1 O1 C1 -137.7(3)
O3 Mn1 O2 C16 -164.9(3)
O4 Mn1 O1 C1 127.7(3)
O4 Mn1 O2 C16 -70.4(3)
O4 Mn1 O3 C37 -137.4(3)
N1 Mn1 O1 C1 38.9(3)
N1 Mn1 O2 C16 18.4(3)
N1 C31 C32 N2 -42.6(4)
N1 C31 C32 C33 140.3(3)
N2 Mn1 O1 C1 -38.2(3)
N2 Mn1 O2 C16 95.4(3)
N2 Mn1 O3 C37 48.8(3)
N2 C32 C33 C34 -0.7(5)
C1 C2 C3 C4 -1.0(5)
C1 C2 C8 C9 59.6(4)
C1 C2 C8 C10 178.8(4)
C1 C2 C8 C11 -62.0(5)
C1 C6 C7 N1 63.9(4)
C2 C1 C6 C5 -4.7(5)
C2 C1 C6 C7 171.7(3)
C2 C3 C4 C5 -2.8(5)
C2 C3 C4 C12 177.9(3)
C3 C2 C8 C9 -117.2(4)
C3 C2 C8 C10 2.0(6)
C3 C2 C8 C11 121.2(4)
C3 C4 C5 C6 2.9(5)
C3 C4 C12 C13 -63.0(4)
C3 C4 C12 C14 56.5(4)
C3 C4 C12 C15 177.5(3)
C4 C5 C6 C1 0.8(5)
C4 C5 C6 C7 -175.4(3)
C5 C4 C12 C13 117.8(4)
C5 C4 C12 C14 -122.7(4)
C5 C4 C12 C15 -1.7(5)
C5 C6 C7 N1 -119.7(4)
C6 C1 C2 C3 4.7(5)
C6 C1 C2 C8 -172.2(3)
C7 N1 C22 C21 -179.0(3)
C7 N1 C31 C32 -84.2(3)
C8 C2 C3 C4 175.9(3)
C12 C4 C5 C6 -177.9(3)
C16 C17 C18 C19 -1.5(5)
C16 C17 C23 C24 61.5(4)
C16 C17 C23 C25 -60.3(5)
C16 C17 C23 C26 -179.6(4)
C16 C21 C22 N1 -40.9(5)
C17 C16 C21 C20 -2.4(5)
C17 C16 C21 C22 -176.8(3)
C17 C18 C19 C20 -0.7(5)
C17 C18 C19 C27 177.3(3)
C18 C17 C23 C24 -118.6(4)
C18 C17 C23 C25 119.6(4)
C18 C17 C23 C26 0.4(5)
C18 C19 C20 C21 1.4(5)
C18 C19 C27 C28A -67.1(9)
C18 C19 C27 C29A 177.0(7)
C18 C19 C27 C30A 55.3(9)
C18 C19 C27 C28B -111.9(5)
C18 C19 C27 C29B 124.2(5)
C18 C19 C27 C30B 7.1(5)
C19 C20 C21 C16 0.2(5)
C19 C20 C21 C22 174.8(3)
C20 C19 C27 C28A 110.8(8)
C20 C19 C27 C29A -5.1(8)
C20 C19 C27 C30A -126.8(8)
C20 C19 C27 C28B 66.0(6)
C20 C19 C27 C29B -57.9(5)
C20 C19 C27 C30B -175.0(4)
C20 C21 C22 N1 144.6(3)
C21 C16 C17 C18 3.0(5)
C21 C16 C17 C23 -177.1(3)
C22 N1 C7 C6 -179.1(3)
C22 N1 C31 C32 159.2(3)
C23 C17 C18 C19 178.6(3)
C27 C19 C20 C21 -176.6(3)
C31 N1 C7 C6 63.0(4)
C31 N1 C22 C21 -60.4(4)
C31 C32 C33 C34 176.1(3)
C32 N2 C36 C35 0.4(5)
C32 C33 C34 C35 -1.0(5)
C33 C34 C35 C36 2.3(6)
C34 C35 C36 N2 -2.1(6)
C36 N2 C32 C31 -176.1(3)
C36 N2 C32 C33 1.0(5)
